data_7206099
loop_
_publ_author_name
'B\;akowicz, Julia'
'Skar\.zewski, Jacek'
'Turowska-Tyrk, Ilona'

_publ_section_title
;
 Photo-induced structural changes in two crystal forms with different
 numbers of independent molecules
;
_journal_issue 13
_journal_name_full CrystEngComm
_journal_page_first 4332
_journal_paper_doi 10.1039/c0ce00795a
_journal_volume 13
_journal_year 2011
_chemical_absolute_configuration syn
_chemical_formula_sum 'C33 H39 N O4'
_chemical_formula_weight 513.65
_chemical_name_systematic
;
?
;
_space_group_IT_number 19
_symmetry_cell_setting orthorhombic
_symmetry_space_group_name_Hall 'P 2ac 2ab'
_symmetry_space_group_name_H-M 'P 21 21 21'
_atom_sites_solution_hydrogens geom
_atom_sites_solution_primary direct
_atom_sites_solution_secondary difmap
_audit_creation_method SHELXL-97
_cell_angle_alpha 90.00
_cell_angle_beta 90.00
_cell_angle_gamma 90.00
_cell_formula_units_Z 4
_cell_length_a 9.3364(13)
_cell_length_b 11.1836(19)
_cell_length_c 28.721(5)
_cell_measurement_reflns_used 1000
_cell_measurement_temperature 299(2)
_cell_measurement_theta_max 13.5
_cell_measurement_theta_min 4.0
_cell_volume 2998.9(8)
_computing_cell_refinement 'CRYSALIS (Oxford Diffraction, 2003)'
_computing_data_collection 'CRYSALIS (Oxford Diffraction, 2003)'
_computing_data_reduction 'CRYSALIS (Oxford Diffraction, 2003)'
_computing_molecular_graphics 'ORTEP-3 for Windows (Farrugia, 1997)'
_computing_publication_material 'SHELXL97 (Sheldrick, 2008)'
_computing_structure_refinement 'SHELXL97 (Sheldrick, 2008)'
_computing_structure_solution 'SHELXS97 (Sheldrick, 2008)'
_diffrn_ambient_temperature 299(2)
_diffrn_measured_fraction_theta_full 0.990
_diffrn_measured_fraction_theta_max 0.990
_diffrn_measurement_device_type 'KM4CCD diffractometer'
_diffrn_measurement_method '\w scans'
_diffrn_radiation_monochromator graphite
_diffrn_radiation_source 'fine-focus sealed tube'
_diffrn_radiation_type MoK\a
_diffrn_radiation_wavelength 0.71073
_diffrn_reflns_av_R_equivalents 0.0673
_diffrn_reflns_av_sigmaI/netI 0.0455
_diffrn_reflns_limit_h_max 8
_diffrn_reflns_limit_h_min -11
_diffrn_reflns_limit_k_max 13
_diffrn_reflns_limit_k_min -12
_diffrn_reflns_limit_l_max 34
_diffrn_reflns_limit_l_min -30
_diffrn_reflns_number 14635
_diffrn_reflns_theta_full 25.00
_diffrn_reflns_theta_max 25.00
_diffrn_reflns_theta_min 3.99
_exptl_absorpt_coefficient_mu 0.074
_exptl_absorpt_correction_type none
_exptl_crystal_colour colourless
_exptl_crystal_density_diffrn 1.138
_exptl_crystal_density_method 'not measured'
_exptl_crystal_description block
_exptl_crystal_F_000 1104
_exptl_crystal_size_max 0.40
_exptl_crystal_size_mid 0.20
_exptl_crystal_size_min 0.15
_refine_diff_density_max 0.213
_refine_diff_density_min -0.155
_refine_diff_density_rms 0.037
_refine_ls_extinction_method none
_refine_ls_goodness_of_fit_ref 1.183
_refine_ls_hydrogen_treatment constr
_refine_ls_matrix_type full
_refine_ls_number_parameters 384
_refine_ls_number_reflns 2980
_refine_ls_number_restraints 287
_refine_ls_restrained_S_all 1.302
_refine_ls_R_factor_all 0.1461
_refine_ls_R_factor_gt 0.0924
_refine_ls_shift/su_max 0.000
_refine_ls_shift/su_mean 0.000
_refine_ls_structure_factor_coef Fsqd
_refine_ls_weighting_details 'calc w=1/[\s^2^(Fo^2^)+(0.1537P)^2^+0.0809P] where P=(Fo^2^+2Fc^2^)/3'
_refine_ls_weighting_scheme calc
_refine_ls_wR_factor_gt 0.2534
_refine_ls_wR_factor_ref 0.2981
_reflns_number_gt 1770
_reflns_number_total 2980
_reflns_threshold_expression >2sigma(I)
_cod_data_source_file c0ce00795a.txt
_cod_data_source_block 66.9%P
_cod_depositor_comments
;
The following automatic conversions were performed:

'_symmetry_cell_setting' value 'Orthorhombic' changed to
'orthorhombic' according to
/home/saulius/struct/CIF-dictionaries/cif_core.dic dictionary named
'cif_core.dic' version 2.4.1 from 2010-06-29.

Automatic conversion script
Id: cif_fix_values 1715 2011-07-08 13:25:40Z adriana 
;
_cod_database_code 7206099

loop_
_symmetry_equiv_pos_as_xyz
'x, y, z'
'-x+1/2, -y, z+1/2'
'-x, y+1/2, -z+1/2'
'x+1/2, -y+1/2, -z'

loop_
_atom_site_label
_atom_site_type_symbol
_atom_site_fract_x
_atom_site_fract_y
_atom_site_fract_z
_atom_site_U_iso_or_equiv
_atom_site_adp_type
_atom_site_occupancy
_atom_site_symmetry_multiplicity
_atom_site_calc_flag
_atom_site_refinement_flags
_atom_site_disorder_assembly
_atom_site_disorder_group
N1R N 0.725(3) 0.290(2) -0.0019(10) 0.107(10) Uiso 0.331(11) 1 d PDU A 1
H1R H 0.6357 0.2710 -0.0006 0.129 Uiso 0.331(11) 1 calc PR A 1
O1R O 0.512(3) -0.246(3) 0.1040(12) 0.103(15) Uiso 0.331(11) 1 d PDU A 1
O2R O 0.934(3) 0.266(3) 0.0360(15) 0.086(8) Uiso 0.331(11) 1 d PDU A 1
O3R O 0.755(3) 0.5974(19) -0.0087(12) 0.164(11) Uiso 0.331(11) 1 d PD A 1
O4R O 0.572(3) 0.481(2) 0.0063(13) 0.120(8) Uiso 0.331(11) 1 d PDU A 1
C1R C 0.645(2) -0.195(3) 0.1990(6) 0.073(11) Uiso 0.331(11) 1 d PDU A 1
C2R C 0.705(3) -0.242(3) 0.2391(6) 0.095(11) Uiso 0.331(11) 1 d PDU A 1
H2R H 0.6583 -0.2283 0.2673 0.114 Uiso 0.331(11) 1 calc PR A 1
C3R C 0.830(3) -0.306(3) 0.2394(6) 0.093(11) Uiso 0.331(11) 1 d PDU A 1
C4R C 0.904(3) -0.314(3) 0.1981(7) 0.105(12) Uiso 0.331(11) 1 d PDU A 1
H4R H 0.9991 -0.3392 0.1987 0.126 Uiso 0.331(11) 1 calc PR A 1
C5R C 0.841(2) -0.284(2) 0.1547(6) 0.070(8) Uiso 0.331(11) 1 d PDU A 1
C6R C 0.706(3) -0.232(3) 0.1570(5) 0.086(16) Uiso 0.331(11) 1 d PDU A 1
C7R C 0.628(2) -0.2005(16) 0.1129(6) 0.086(8) Uiso 0.331(11) 1 d PDU A 1
C8R C 0.671(2) -0.0890(16) 0.0892(6) 0.061(7) Uiso 0.331(11) 1 d PD A 1
C9R C 0.624(2) -0.0651(18) 0.0442(6) 0.078(8) Uiso 0.331(11) 1 d PD A 1
H9R H 0.5654 -0.1199 0.0289 0.093 Uiso 0.331(11) 1 calc PR A 1
C10R C 0.662(4) 0.039(2) 0.0226(9) 0.083(11) Uiso 0.331(11) 1 d PDU A 1
H10R H 0.6193 0.0605 -0.0054 0.100 Uiso 0.331(11) 1 calc PR A 1
C11R C 0.764(3) 0.1123(19) 0.0422(8) 0.065(7) Uiso 0.331(11) 1 d PDU A 1
C12R C 0.824(3) 0.080(2) 0.0849(8) 0.074(7) Uiso 0.331(11) 1 d PDU A 1
H12R H 0.8958 0.1276 0.0978 0.089 Uiso 0.331(11) 1 calc PR A 1
C13R C 0.779(2) -0.0188(19) 0.1079(7) 0.079(9) Uiso 0.331(11) 1 d PD A 1
H13R H 0.8199 -0.0395 0.1362 0.095 Uiso 0.331(11) 1 calc PR A 1
C14R C 0.514(2) -0.119(2) 0.2026(8) 0.096(8) Uiso 0.331(11) 1 d PDU A 1
H14R H 0.4845 -0.0949 0.1712 0.115 Uiso 0.331(11) 1 calc PR A 1
C15R C 0.395(3) -0.192(3) 0.2244(13) 0.136(11) Uiso 0.331(11) 1 d PDU A 1
H15A H 0.3097 -0.1450 0.2261 0.204 Uiso 0.331(11) 1 calc PR A 1
H15B H 0.4233 -0.2162 0.2552 0.204 Uiso 0.331(11) 1 calc PR A 1
H15C H 0.3777 -0.2621 0.2058 0.204 Uiso 0.331(11) 1 calc PR A 1
C16R C 0.539(3) -0.008(2) 0.2321(13) 0.140(9) Uiso 0.331(11) 1 d PDU A 1
H16A H 0.4530 0.0393 0.2329 0.209 Uiso 0.331(11) 1 calc PR A 1
H16B H 0.6154 0.0384 0.2189 0.209 Uiso 0.331(11) 1 calc PR A 1
H16C H 0.5641 -0.0312 0.2633 0.209 Uiso 0.331(11) 1 calc PR A 1
C17R C 0.899(3) -0.330(3) 0.2853(9) 0.126(9) Uiso 0.331(11) 1 d PDU A 1
H17R H 0.8196 -0.3059 0.3053 0.151 Uiso 0.331(11) 1 calc PR A 1
C18R C 1.005(4) -0.240(3) 0.3008(14) 0.147(14) Uiso 0.331(11) 1 d PDU A 1
H18A H 0.9807 -0.1634 0.2878 0.221 Uiso 0.331(11) 1 calc PR A 1
H18B H 1.0990 -0.2627 0.2904 0.221 Uiso 0.331(11) 1 calc PR A 1
H18C H 1.0043 -0.2349 0.3342 0.221 Uiso 0.331(11) 1 calc PR A 1
C19R C 0.909(5) -0.452(3) 0.3004(15) 0.149(12) Uiso 0.331(11) 1 d PDU A 1
H19A H 0.8302 -0.4967 0.2879 0.224 Uiso 0.331(11) 1 calc PR A 1
H19B H 0.9061 -0.4548 0.3338 0.224 Uiso 0.331(11) 1 calc PR A 1
H19C H 0.9975 -0.4859 0.2896 0.224 Uiso 0.331(11) 1 calc PR A 1
C20R C 0.893(3) -0.339(3) 0.1094(8) 0.118(9) Uiso 0.331(11) 1 d PDU A 1
H20R H 0.8422 -0.2967 0.0844 0.142 Uiso 0.331(11) 1 calc PR A 1
C21R C 0.855(6) -0.468(4) 0.104(2) 0.155(16) Uiso 0.331(11) 1 d PDU A 1
H21A H 0.8907 -0.4974 0.0749 0.232 Uiso 0.331(11) 1 calc PR A 1
H21B H 0.7531 -0.4777 0.1052 0.232 Uiso 0.331(11) 1 calc PR A 1
H21C H 0.8980 -0.5132 0.1291 0.232 Uiso 0.331(11) 1 calc PR A 1
C22R C 1.051(4) -0.316(4) 0.1016(17) 0.133(14) Uiso 0.331(11) 1 d PDU A 1
H22A H 1.0701 -0.2319 0.1041 0.199 Uiso 0.331(11) 1 calc PR A 1
H22B H 1.0781 -0.3437 0.0712 0.199 Uiso 0.331(11) 1 calc PR A 1
H22C H 1.1058 -0.3582 0.1248 0.199 Uiso 0.331(11) 1 calc PR A 1
C23R C 0.821(3) 0.224(3) 0.0216(13) 0.079(5) Uiso 0.331(11) 1 d PDU A 1
C24R C 0.768(3) 0.3918(17) -0.0296(7) 0.087(8) Uiso 0.331(11) 1 d PDU A 1
H24R H 0.8715 0.4024 -0.0254 0.104 Uiso 0.331(11) 1 calc PR A 1
C25R C 0.695(3) 0.5038(18) -0.0120(10) 0.095(12) Uiso 0.331(11) 1 d PD A 1
C26R C 0.481(4) 0.578(4) 0.0193(19) 0.146(11) Uiso 0.331(11) 1 d PDU A 1
H26A H 0.5045 0.6042 0.0502 0.219 Uiso 0.331(11) 1 calc PR A 1
H26B H 0.3826 0.5522 0.0185 0.219 Uiso 0.331(11) 1 calc PR A 1
H26C H 0.4936 0.6430 -0.0022 0.219 Uiso 0.331(11) 1 calc PR A 1
C27R C 0.740(3) 0.373(2) -0.0812(8) 0.107(12) Uiso 0.331(11) 1 d PD A 1
H27A H 0.6385 0.3628 -0.0862 0.129 Uiso 0.331(11) 1 calc PR A 1
H27B H 0.7701 0.4445 -0.0980 0.129 Uiso 0.331(11) 1 calc PR A 1
C28R C 0.818(2) 0.2680(16) -0.1001(7) 0.084(7) Uiso 0.331(11) 1 d PGDU A 1
C29R C 0.7539(18) 0.1575(17) -0.1017(7) 0.104(8) Uiso 0.331(11) 1 d PGD A 1
H29R H 0.6588 0.1500 -0.0926 0.125 Uiso 0.331(11) 1 d PG A 1
C30R C 0.827(2) 0.0583(15) -0.1165(9) 0.131(11) Uiso 0.331(11) 1 d PG A 1
H30R H 0.7811 -0.0155 -0.1169 0.157 Uiso 0.331(11) 1 d PG A 1
C31R C 0.968(2) 0.0662(18) -0.1306(9) 0.118(10) Uiso 0.331(11) 1 d PG A 1
H31R H 1.0179 -0.0014 -0.1401 0.141 Uiso 0.331(11) 1 d PG A 1
C32R C 1.0312(19) 0.176(2) -0.1303(10) 0.116(11) Uiso 0.331(11) 1 d PG A 1
H32R H 1.1253 0.1833 -0.1405 0.140 Uiso 0.331(11) 1 d PG A 1
C33R C 0.959(2) 0.2754(18) -0.1153(9) 0.112(12) Uiso 0.331(11) 1 d PGD A 1
H33R H 1.0049 0.3491 -0.1152 0.135 Uiso 0.331(11) 1 d PG A 1
N1P N 0.7330(11) 0.2717(11) -0.0133(4) 0.082(4) Uani 0.669(11) 1 d PDU A 2
H1P H 0.6520 0.2373 -0.0182 0.098 Uiso 0.669(11) 1 calc PR A 2
O1P O 0.506(2) -0.2415(17) 0.1015(6) 0.112(8) Uani 0.669(11) 1 d PDU A 2
O2P O 0.9360(12) 0.2741(16) 0.0284(7) 0.088(4) Uani 0.669(11) 1 d PDU A 2
O3P O 0.7452(12) 0.5799(10) -0.0474(6) 0.145(5) Uani 0.669(11) 1 d PD A 2
O4P O 0.5941(15) 0.4794(12) -0.0040(6) 0.125(4) Uani 0.669(11) 1 d PDU A 2
C1P C 0.6556(15) -0.2040(16) 0.2001(4) 0.095(7) Uiso 0.669(11) 1 d PDU A 2
C2P C 0.7289(15) -0.2308(15) 0.2404(4) 0.104(7) Uiso 0.669(11) 1 d PDU A 2
H2P H 0.6966 -0.2051 0.2694 0.125 Uiso 0.669(11) 1 calc PR A 2
C3P C 0.8535(16) -0.2983(16) 0.2358(4) 0.108(6) Uiso 0.669(11) 1 d PDU A 2
C4P C 0.8924(16) -0.3391(16) 0.1925(4) 0.100(6) Uiso 0.669(11) 1 d PDU A 2
H4P H 0.9691 -0.3920 0.1905 0.120 Uiso 0.669(11) 1 calc PR A 2
C5P C 0.8232(15) -0.3058(15) 0.1511(4) 0.099(6) Uiso 0.669(11) 1 d PDU A 2
C6P C 0.7042(16) -0.2347(16) 0.1575(4) 0.084(8) Uiso 0.669(11) 1 d PDU A 2
C7P C 0.5921(10) -0.1671(8) 0.1297(3) 0.079(3) Uani 0.669(11) 1 d PDU A 2
C8P C 0.6514(12) -0.0628(10) 0.1015(4) 0.074(4) Uiso 0.669(11) 1 d PD A 2
C9P C 0.6037(11) -0.0404(9) 0.0572(4) 0.065(3) Uiso 0.669(11) 1 d PD A 2
H9P H 0.5327 -0.0891 0.0447 0.078 Uiso 0.669(11) 1 calc PR A 2
C10P C 0.6573(16) 0.0514(12) 0.0309(4) 0.077(5) Uiso 0.669(11) 1 d PDU A 2
H10P H 0.6240 0.0621 0.0007 0.092 Uiso 0.669(11) 1 calc PR A 2
C11P C 0.7594(16) 0.1282(11) 0.0483(4) 0.067(4) Uiso 0.669(11) 1 d PDU A 2
C12P C 0.8122(14) 0.1029(11) 0.0922(4) 0.073(4) Uiso 0.669(11) 1 d PDU A 2
H12P H 0.8847 0.1504 0.1045 0.087 Uiso 0.669(11) 1 calc PR A 2
C13P C 0.7602(12) 0.0098(10) 0.1178(4) 0.073(4) Uiso 0.669(11) 1 d PD A 2
H13P H 0.7990 -0.0052 0.1470 0.088 Uiso 0.669(11) 1 calc PR A 2
C14P C 0.5265(10) -0.1354(9) 0.1817(4) 0.094(4) Uani 0.669(11) 1 d PDU A 2
C15P C 0.3839(11) -0.1989(13) 0.1898(5) 0.115(5) Uani 0.669(11) 1 d PDU A 2
H15D H 0.3922 -0.2811 0.1806 0.172 Uiso 0.669(11) 1 calc PR A 2
H15E H 0.3105 -0.1608 0.1717 0.172 Uiso 0.669(11) 1 calc PR A 2
H15F H 0.3594 -0.1946 0.2222 0.172 Uiso 0.669(11) 1 calc PR A 2
C16P C 0.5138(15) -0.0075(8) 0.1965(5) 0.107(4) Uani 0.669(11) 1 d PDU A 2
H16D H 0.4303 0.0273 0.1825 0.161 Uiso 0.669(11) 1 calc PR A 2
H16E H 0.5974 0.0357 0.1866 0.161 Uiso 0.669(11) 1 calc PR A 2
H16F H 0.5057 -0.0036 0.2298 0.161 Uiso 0.669(11) 1 calc PR A 2
C17P C 0.9339(17) -0.3386(13) 0.2802(5) 0.133(6) Uani 0.669(11) 1 d PDU A 2
H17P H 0.8769 -0.3098 0.3066 0.160 Uiso 0.669(11) 1 calc PR A 2
C18P C 1.0740(19) -0.280(2) 0.2840(7) 0.166(8) Uani 0.669(11) 1 d PDU A 2
H18D H 1.0616 -0.1945 0.2818 0.249 Uiso 0.669(11) 1 calc PR A 2
H18E H 1.1351 -0.3065 0.2593 0.249 Uiso 0.669(11) 1 calc PR A 2
H18F H 1.1168 -0.2990 0.3134 0.249 Uiso 0.669(11) 1 calc PR A 2
C19P C 0.939(2) -0.4673(14) 0.2845(7) 0.166(8) Uani 0.669(11) 1 d PDU A 2
H19D H 0.8435 -0.4990 0.2819 0.249 Uiso 0.669(11) 1 calc PR A 2
H19E H 0.9782 -0.4885 0.3142 0.249 Uiso 0.669(11) 1 calc PR A 2
H19F H 0.9975 -0.4998 0.2602 0.249 Uiso 0.669(11) 1 calc PR A 2
C20P C 0.8841(17) -0.3309(16) 0.1033(5) 0.134(6) Uani 0.669(11) 1 d PDU A 2
H20P H 0.8196 -0.2939 0.0806 0.161 Uiso 0.669(11) 1 calc PR A 2
C21P C 0.886(3) -0.4630(18) 0.0933(10) 0.167(9) Uani 0.669(11) 1 d PDU A 2
H21D H 0.9221 -0.4761 0.0623 0.251 Uiso 0.669(11) 1 calc PR A 2
H21E H 0.7911 -0.4945 0.0957 0.251 Uiso 0.669(11) 1 calc PR A 2
H21F H 0.9475 -0.5025 0.1153 0.251 Uiso 0.669(11) 1 calc PR A 2
C22P C 1.029(2) -0.276(2) 0.0966(10) 0.186(11) Uani 0.669(11) 1 d PDU A 2
H22D H 1.0633 -0.2927 0.0658 0.278 Uiso 0.669(11) 1 calc PR A 2
H22E H 1.0950 -0.3080 0.1190 0.278 Uiso 0.669(11) 1 calc PR A 2
H22F H 1.0228 -0.1905 0.1008 0.278 Uiso 0.669(11) 1 calc PR A 2
C23P C 0.8156(14) 0.2323(14) 0.0223(6) 0.084(3) Uani 0.669(11) 1 d PDU A 2
C24P C 0.7746(13) 0.3684(9) -0.0432(4) 0.088(4) Uani 0.669(11) 1 d PDU A 2
H24P H 0.8783 0.3781 -0.0394 0.106 Uiso 0.669(11) 1 calc PR A 2
C25P C 0.7081(12) 0.4854(10) -0.0304(6) 0.100(4) Uani 0.669(11) 1 d PD A 2
C26P C 0.524(3) 0.5878(16) 0.0096(8) 0.159(7) Uani 0.669(11) 1 d PDU A 2
H26D H 0.4962 0.5825 0.0417 0.239 Uiso 0.669(11) 1 calc PR A 2
H26E H 0.4404 0.5996 -0.0094 0.239 Uiso 0.669(11) 1 calc PR A 2
H26F H 0.5882 0.6540 0.0055 0.239 Uiso 0.669(11) 1 calc PR A 2
C27P C 0.7491(14) 0.3384(11) -0.0941(4) 0.090(4) Uani 0.669(11) 1 d PD A 2
H27C H 0.6479 0.3224 -0.0985 0.108 Uiso 0.669(11) 1 calc PR A 2
H27D H 0.7730 0.4080 -0.1127 0.108 Uiso 0.669(11) 1 calc PR A 2
C28P C 0.8308(10) 0.2358(8) -0.1118(4) 0.085(4) Uiso 0.669(11) 1 d PGDU A 2
C29P C 0.7678(10) 0.1273(9) -0.1199(4) 0.121(5) Uiso 0.669(11) 1 d PGD A 2
H29P H 0.6708 0.1171 -0.1137 0.145 Uiso 0.669(11) 1 d PG A 2
C30P C 0.8465(14) 0.0332(8) -0.1372(5) 0.146(6) Uiso 0.669(11) 1 d PG A 2
H30P H 0.8025 -0.0406 -0.1415 0.175 Uiso 0.669(11) 1 d PG A 2
C31P C 0.9883(14) 0.0461(10) -0.1482(5) 0.154(7) Uiso 0.669(11) 1 d PG A 2
H31P H 1.0406 -0.0173 -0.1605 0.185 Uiso 0.669(11) 1 d PG A 2
C32P C 1.0510(10) 0.1549(12) -0.1407(5) 0.137(7) Uiso 0.669(11) 1 d PG A 2
H32P H 1.1471 0.1658 -0.1481 0.164 Uiso 0.669(11) 1 d PG A 2
C33P C 0.9738(11) 0.2484(10) -0.1224(5) 0.095(5) Uiso 0.669(11) 1 d PGD A 2
H33P H 1.0188 0.3213 -0.1171 0.115 Uiso 0.669(11) 1 d PG A 2

loop_
_atom_site_aniso_label
_atom_site_aniso_U_11
_atom_site_aniso_U_22
_atom_site_aniso_U_33
_atom_site_aniso_U_23
_atom_site_aniso_U_13
_atom_site_aniso_U_12
N1P 0.049(4) 0.110(8) 0.085(8) 0.044(7) -0.002(4) 0.003(5)
O1P 0.122(11) 0.099(9) 0.116(10) 0.008(5) -0.029(6) -0.040(7)
O2P 0.041(4) 0.124(8) 0.099(9) 0.039(6) -0.002(4) 0.002(4)
O3P 0.122(8) 0.104(8) 0.208(15) 0.044(8) 0.035(9) 0.022(7)
O4P 0.122(8) 0.132(8) 0.121(9) -0.008(6) 0.068(7) -0.011(7)
C7P 0.085(7) 0.079(7) 0.073(7) -0.008(6) -0.012(6) 0.007(6)
C14P 0.080(7) 0.093(9) 0.111(10) 0.012(7) 0.020(7) 0.023(7)
C15P 0.095(9) 0.128(11) 0.120(12) 0.011(9) 0.034(8) -0.004(8)
C16P 0.114(9) 0.090(8) 0.118(10) 0.031(7) 0.041(8) 0.031(7)
C17P 0.140(12) 0.166(13) 0.094(9) 0.080(9) 0.004(9) 0.056(11)
C18P 0.124(13) 0.22(2) 0.158(16) 0.090(15) -0.015(12) -0.020(15)
C19P 0.153(13) 0.196(14) 0.149(15) 0.113(12) 0.010(11) 0.064(12)
C20P 0.107(10) 0.160(13) 0.135(11) 0.047(10) 0.041(8) 0.076(9)
C21P 0.19(2) 0.137(15) 0.170(19) -0.034(13) 0.065(15) 0.070(14)
C22P 0.171(18) 0.22(2) 0.170(17) 0.070(17) 0.069(16) 0.037(18)
C23P 0.064(5) 0.096(7) 0.092(6) 0.030(6) 0.031(5) 0.042(6)
C24P 0.063(6) 0.111(9) 0.089(9) 0.019(8) -0.002(6) 0.000(7)
C25P 0.088(9) 0.096(12) 0.117(15) 0.001(10) -0.006(9) -0.009(8)
C26P 0.186(15) 0.131(11) 0.161(14) 0.015(10) 0.101(12) 0.033(12)
C27P 0.077(7) 0.113(10) 0.080(8) 0.032(8) -0.013(7) -0.016(8)

loop_
_atom_type_symbol
_atom_type_description
_atom_type_scat_dispersion_real
_atom_type_scat_dispersion_imag
_atom_type_scat_source
C C 0.0033 0.0000 'International Tables Vol C Tables 4.2.6.8 and 6.1.1.4'
H H 0.0000 0.0000 'International Tables Vol C Tables 4.2.6.8 and 6.1.1.4'
N N 0.0061 0.0000 'International Tables Vol C Tables 4.2.6.8 and 6.1.1.4'
O O 0.0106 0.0000 'International Tables Vol C Tables 4.2.6.8 and 6.1.1.4'

loop_
_geom_angle_atom_site_label_1
_geom_angle_atom_site_label_2
_geom_angle_atom_site_label_3
_geom_angle
_geom_angle_site_symmetry_1
_geom_angle_site_symmetry_3
_geom_angle_publ_flag
C23R N1R C24R 121.4(18) . . ?
C23R N1R H1R 119.3 . . ?
C24R N1R H1R 119.3 . . ?
C25R O4R C26R 119.0(18) . . ?
C2R C1R C6R 116.6(11) . . ?
C2R C1R C14R 119.1(12) . . ?
C6R C1R C14R 124.1(12) . . ?
C3R C2R C1R 123.0(12) . . ?
C3R C2R H2R 118.5 . . ?
C1R C2R H2R 118.5 . . ?
C2R C3R C4R 117.2(12) . . ?
C2R C3R C17R 118.0(14) . . ?
C4R C3R C17R 121.8(14) . . ?
C3R C4R C5R 122.0(13) . . ?
C3R C4R H4R 119.0 . . ?
C5R C4R H4R 119.0 . . ?
C6R C5R C4R 115.9(11) . . ?
C6R C5R C20R 119.9(13) . . ?
C4R C5R C20R 121.7(14) . . ?
C5R C6R C1R 122.2(11) . . ?
C5R C6R C7R 119.9(12) . . ?
C1R C6R C7R 117.5(12) . . ?
O1R C7R C8R 119.8(16) . . ?
O1R C7R C6R 120.4(16) . . ?
C8R C7R C6R 117.1(14) . . ?
C13R C8R C9R 118.9(11) . . ?
C13R C8R C7R 119.8(11) . . ?
C9R C8R C7R 120.2(11) . . ?
C10R C9R C8R 120.0(13) . . ?
C10R C9R H9R 120.0 . . ?
C8R C9R H9R 120.0 . . ?
C9R C10R C11R 120.2(13) . . ?
C9R C10R H10R 119.9 . . ?
C11R C10R H10R 119.9 . . ?
C10R C11R C12R 119.0(11) . . ?
C10R C11R C23R 125.9(12) . . ?
C12R C11R C23R 115.1(12) . . ?
C13R C12R C11R 120.7(12) . . ?
C13R C12R H12R 119.6 . . ?
C11R C12R H12R 119.6 . . ?
C12R C13R C8R 120.1(12) . . ?
C12R C13R H13R 120.0 . . ?
C8R C13R H13R 120.0 . . ?
C1R C14R C15R 108.8(14) . . ?
C1R C14R C16R 112.2(14) . . ?
C15R C14R C16R 108.8(14) . . ?
C1R C14R H14R 109.0 . . ?
C15R C14R H14R 109.0 . . ?
C16R C14R H14R 109.0 . . ?
C14R C15R H15A 109.5 . . ?
C14R C15R H15B 109.5 . . ?
H15A C15R H15B 109.5 . . ?
C14R C15R H15C 109.5 . . ?
H15A C15R H15C 109.5 . . ?
H15B C15R H15C 109.5 . . ?
C14R C16R H16A 109.5 . . ?
C14R C16R H16B 109.5 . . ?
H16A C16R H16B 109.5 . . ?
C14R C16R H16C 109.5 . . ?
H16A C16R H16C 109.5 . . ?
H16B C16R H16C 109.5 . . ?
C19R C17R C18R 121.0(16) . . ?
C19R C17R C3R 117.8(16) . . ?
C18R C17R C3R 115.6(15) . . ?
C19R C17R H17R 97.9 . . ?
C18R C17R H17R 97.9 . . ?
C3R C17R H17R 97.9 . . ?
C17R C18R H18A 109.5 . . ?
C17R C18R H18B 109.5 . . ?
H18A C18R H18B 109.5 . . ?
C17R C18R H18C 109.5 . . ?
H18A C18R H18C 109.5 . . ?
H18B C18R H18C 109.5 . . ?
C17R C19R H19A 109.5 . . ?
C17R C19R H19B 109.5 . . ?
H19A C19R H19B 109.5 . . ?
C17R C19R H19C 109.5 . . ?
H19A C19R H19C 109.5 . . ?
H19B C19R H19C 109.5 . . ?
C21R C20R C22R 112.1(16) . . ?
C21R C20R C5R 113.7(16) . . ?
C22R C20R C5R 111.6(15) . . ?
C21R C20R H20R 106.3 . . ?
C22R C20R H20R 106.3 . . ?
C5R C20R H20R 106.3 . . ?
C20R C21R H21A 109.5 . . ?
C20R C21R H21B 109.5 . . ?
H21A C21R H21B 109.5 . . ?
C20R C21R H21C 109.5 . . ?
H21A C21R H21C 109.5 . . ?
H21B C21R H21C 109.5 . . ?
C20R C22R H22A 109.5 . . ?
C20R C22R H22B 109.5 . . ?
H22A C22R H22B 109.5 . . ?
C20R C22R H22C 109.5 . . ?
H22A C22R H22C 109.5 . . ?
H22B C22R H22C 109.5 . . ?
O2R C23R N1R 122.6(17) . . ?
O2R C23R C11R 119.5(15) . . ?
N1R C23R C11R 115.2(14) . . ?
N1R C24R C25R 110.1(14) . . ?
N1R C24R C27R 112.5(16) . . ?
C25R C24R C27R 111.1(14) . . ?
N1R C24R H24R 107.7 . . ?
C25R C24R H24R 107.7 . . ?
C27R C24R H24R 107.7 . . ?
O3R C25R O4R 124.1(16) . . ?
O3R C25R C24R 122.9(16) . . ?
O4R C25R C24R 111.9(14) . . ?
C28R C27R C24R 112.4(14) . . ?
C28R C27R H27A 109.1 . . ?
C24R C27R H27A 109.1 . . ?
C28R C27R H27B 109.1 . . ?
C24R C27R H27B 109.1 . . ?
H27A C27R H27B 107.9 . . ?
C29R C28R C33R 117.2 . . ?
C29R C28R C27R 120.7(12) . . ?
C33R C28R C27R 122.0(12) . . ?
C30R C29R C28R 121.3 . . ?
C29R C30R C31R 121.0 . . ?
C32R C31R C30R 118.1 . . ?
C31R C32R C33R 121.2 . . ?
C32R C33R C28R 121.2 . . ?
C23P N1P C24P 122.9(8) . . ?
C23P N1P H1P 118.6 . . ?
C24P N1P H1P 118.6 . . ?
C25P O4P C26P 119.1(11) . . ?
C6P C1P C2P 122.7(9) . . ?
C6P C1P C14P 94.5(7) . . ?
C2P C1P C14P 142.7(9) . . ?
C1P C2P C3P 116.9(9) . . ?
C1P C2P H2P 121.5 . . ?
C3P C2P H2P 121.5 . . ?
C4P C3P C2P 119.2(9) . . ?
C4P C3P C17P 121.4(10) . . ?
C2P C3P C17P 118.9(10) . . ?
C3P C4P C5P 123.8(10) . . ?
C3P C4P H4P 118.1 . . ?
C5P C4P H4P 118.1 . . ?
C6P C5P C4P 114.3(8) . . ?
C6P C5P C20P 122.0(9) . . ?
C4P C5P C20P 123.1(9) . . ?
C1P C6P C5P 122.5(8) . . ?
C1P C6P C7P 96.8(7) . . ?
C5P C6P C7P 140.7(9) . . ?
O1P C7P C6P 113.6(10) . . ?
O1P C7P C8P 110.7(8) . . ?
C6P C7P C8P 114.2(9) . . ?
O1P C7P C14P 115.8(10) . . ?
C6P C7P C14P 83.5(6) . . ?
C8P C7P C14P 116.8(8) . . ?
C9P C8P C13P 116.5(7) . . ?
C9P C8P C7P 121.0(7) . . ?
C13P C8P C7P 122.4(8) . . ?
C8P C9P C10P 122.0(9) . . ?
C8P C9P H9P 119.0 . . ?
C10P C9P H9P 119.0 . . ?
C9P C10P C11P 121.3(9) . . ?
C9P C10P H10P 119.4 . . ?
C11P C10P H10P 119.4 . . ?
C10P C11P C12P 116.8(8) . . ?
C10P C11P C23P 123.5(8) . . ?
C12P C11P C23P 119.7(8) . . ?
C13P C12P C11P 121.4(9) . . ?
C13P C12P H12P 119.3 . . ?
C11P C12P H12P 119.3 . . ?
C12P C13P C8P 121.8(8) . . ?
C12P C13P H13P 119.1 . . ?
C8P C13P H13P 119.1 . . ?
C16P C14P C1P 116.4(10) . . ?
C16P C14P C15P 109.4(9) . . ?
C1P C14P C15P 113.8(9) . . ?
C16P C14P C7P 119.4(8) . . ?
C1P C14P C7P 85.0(6) . . ?
C15P C14P C7P 111.2(8) . . ?
C14P C15P H15D 109.5 . . ?
C14P C15P H15E 109.5 . . ?
H15D C15P H15E 109.5 . . ?
C14P C15P H15F 109.5 . . ?
H15D C15P H15F 109.5 . . ?
H15E C15P H15F 109.5 . . ?
C14P C16P H16D 109.5 . . ?
C14P C16P H16E 109.5 . . ?
H16D C16P H16E 109.5 . . ?
C14P C16P H16F 109.5 . . ?
H16D C16P H16F 109.5 . . ?
H16E C16P H16F 109.5 . . ?
C19P C17P C18P 114.4(13) . . ?
C19P C17P C3P 112.0(11) . . ?
C18P C17P C3P 111.2(11) . . ?
C19P C17P H17P 106.2 . . ?
C18P C17P H17P 106.2 . . ?
C3P C17P H17P 106.2 . . ?
C17P C18P H18D 109.5 . . ?
C17P C18P H18E 109.5 . . ?
H18D C18P H18E 109.5 . . ?
C17P C18P H18F 109.5 . . ?
H18D C18P H18F 109.5 . . ?
H18E C18P H18F 109.5 . . ?
C17P C19P H19D 109.5 . . ?
C17P C19P H19E 109.5 . . ?
H19D C19P H19E 109.5 . . ?
C17P C19P H19F 109.5 . . ?
H19D C19P H19F 109.5 . . ?
H19E C19P H19F 109.5 . . ?
C22P C20P C21P 111.5(12) . . ?
C22P C20P C5P 112.3(12) . . ?
C21P C20P C5P 111.2(11) . . ?
C22P C20P H20P 107.2 . . ?
C21P C20P H20P 107.2 . . ?
C5P C20P H20P 107.2 . . ?
C20P C21P H21D 109.5 . . ?
C20P C21P H21E 109.5 . . ?
H21D C21P H21E 109.5 . . ?
C20P C21P H21F 109.5 . . ?
H21D C21P H21F 109.5 . . ?
H21E C21P H21F 109.5 . . ?
C20P C22P H22D 109.5 . . ?
C20P C22P H22E 109.5 . . ?
H22D C22P H22E 109.5 . . ?
C20P C22P H22F 109.5 . . ?
H22D C22P H22F 109.5 . . ?
H22E C22P H22F 109.5 . . ?
O2P C23P N1P 120.4(9) . . ?
O2P C23P C11P 123.4(9) . . ?
N1P C23P C11P 115.8(8) . . ?
N1P C24P C25P 113.6(9) . . ?
N1P C24P C27P 111.6(9) . . ?
C25P C24P C27P 111.4(9) . . ?
N1P C24P H24P 106.6 . . ?
C25P C24P H24P 106.6 . . ?
C27P C24P H24P 106.6 . . ?
O3P C25P O4P 120.6(10) . . ?
O3P C25P C24P 123.1(11) . . ?
O4P C25P C24P 115.8(9) . . ?
O4P C26P H26D 109.5 . . ?
O4P C26P H26E 109.5 . . ?
H26D C26P H26E 109.5 . . ?
O4P C26P H26F 109.5 . . ?
H26D C26P H26F 109.5 . . ?
H26E C26P H26F 109.5 . . ?
C28P C27P C24P 115.1(8) . . ?
C28P C27P H27C 108.5 . . ?
C24P C27P H27C 108.5 . . ?
C28P C27P H27D 108.5 . . ?
C24P C27P H27D 108.5 . . ?
H27C C27P H27D 107.5 . . ?
C29P C28P C33P 118.0 . . ?
C29P C28P C27P 121.9(7) . . ?
C33P C28P C27P 120.0(7) . . ?
C28P C29P C30P 120.7 . . ?
C28P C29P H29P 119.7 . . ?
C30P C29P H29P 119.7 . . ?
C31P C30P C29P 121.2 . . ?
C31P C30P H30P 119.4 . . ?
C29P C30P H30P 119.4 . . ?
C32P C31P C30P 118.1 . . ?
C32P C31P H31P 120.9 . . ?
C30P C31P H31P 120.9 . . ?
C31P C32P C33P 120.9 . . ?
C31P C32P H32P 119.6 . . ?
C33P C32P H32P 119.6 . . ?
C32P C33P C28P 121.0 . . ?
C32P C33P H33P 119.5 . . ?
C28P C33P H33P 119.5 . . ?

loop_
_geom_bond_atom_site_label_1
_geom_bond_atom_site_label_2
_geom_bond_distance
_geom_bond_site_symmetry_2
_geom_bond_publ_flag
N1R C23R 1.339(11) . ?
N1R C24R 1.446(11) . ?
N1R H1R 0.8600 . ?
O1R C7R 1.229(11) . ?
O2R C23R 1.225(10) . ?
O3R C25R 1.190(10) . ?
O4R C25R 1.289(11) . ?
O4R C26R 1.431(11) . ?
C1R C2R 1.381(10) . ?
C1R C6R 1.397(10) . ?
C1R C14R 1.494(10) . ?
C2R C3R 1.371(10) . ?
C2R H2R 0.9300 . ?
C3R C4R 1.377(10) . ?
C3R C17R 1.494(10) . ?
C4R C5R 1.421(10) . ?
C4R H4R 0.9300 . ?
C5R C6R 1.387(10) . ?
C5R C20R 1.519(10) . ?
C6R C7R 1.502(10) . ?
C7R C8R 1.477(10) . ?
C8R C13R 1.382(10) . ?
C8R C9R 1.391(10) . ?
C9R C10R 1.369(10) . ?
C9R H9R 0.9300 . ?
C10R C11R 1.377(10) . ?
C10R H10R 0.9300 . ?
C11R C12R 1.394(10) . ?
C11R C23R 1.484(10) . ?
C12R C13R 1.359(10) . ?
C12R H12R 0.9300 . ?
C13R H13R 0.9300 . ?
C14R C15R 1.512(11) . ?
C14R C16R 1.527(11) . ?
C14R H14R 0.9800 . ?
C15R H15A 0.9600 . ?
C15R H15B 0.9600 . ?
C15R H15C 0.9600 . ?
C16R H16A 0.9600 . ?
C16R H16B 0.9600 . ?
C16R H16C 0.9600 . ?
C17R C19R 1.429(11) . ?
C17R C18R 1.484(11) . ?
C17R H17R 0.9800 . ?
C18R H18A 0.9600 . ?
C18R H18B 0.9600 . ?
C18R H18C 0.9600 . ?
C19R H19A 0.9600 . ?
C19R H19B 0.9600 . ?
C19R H19C 0.9600 . ?
C20R C21R 1.497(11) . ?
C20R C22R 1.519(11) . ?
C20R H20R 0.9800 . ?
C21R H21A 0.9600 . ?
C21R H21B 0.9600 . ?
C21R H21C 0.9600 . ?
C22R H22A 0.9600 . ?
C22R H22B 0.9600 . ?
C22R H22C 0.9600 . ?
C24R C25R 1.513(10) . ?
C24R C27R 1.518(11) . ?
C24R H24R 0.9800 . ?
C26R H26A 0.9600 . ?
C26R H26B 0.9600 . ?
C26R H26C 0.9600 . ?
C27R C28R 1.489(10) . ?
C27R H27A 0.9700 . ?
C27R H27B 0.9700 . ?
C28R C29R 1.3754 . ?
C28R C33R 1.3831 . ?
C29R C30R 1.3701 . ?
C29R H29R 0.9300 . ?
C30R C31R 1.3771 . ?
C30R H30R 0.9300 . ?
C31R C32R 1.3617 . ?
C31R H31R 0.9300 . ?
C32R C33R 1.3726 . ?
C32R H32R 0.9300 . ?
C33R H33R 0.9300 . ?
N1P C23P 1.354(9) . ?
N1P C24P 1.434(8) . ?
N1P H1P 0.8600 . ?
O1P C7P 1.409(9) . ?
O2P C23P 1.230(8) . ?
O3P C25P 1.215(9) . ?
O4P C25P 1.309(9) . ?
O4P C26P 1.432(10) . ?
C1P C6P 1.351(9) . ?
C1P C2P 1.377(9) . ?
C1P C14P 1.524(9) . ?
C2P C3P 1.393(9) . ?
C2P H2P 0.9300 . ?
C3P C4P 1.373(9) . ?
C3P C17P 1.548(9) . ?
C4P C5P 1.404(9) . ?
C4P H4P 0.9300 . ?
C5P C6P 1.379(8) . ?
C5P C20P 1.512(9) . ?
C6P C7P 1.518(8) . ?
C7P C8P 1.524(8) . ?
C7P C14P 1.652(9) . ?
C8P C9P 1.369(9) . ?
C8P C13P 1.383(9) . ?
C9P C10P 1.371(9) . ?
C9P H9P 0.9300 . ?
C10P C11P 1.377(9) . ?
C10P H10P 0.9300 . ?
C11P C12P 1.382(8) . ?
C11P C23P 1.480(8) . ?
C12P C13P 1.364(9) . ?
C12P H12P 0.9300 . ?
C13P H13P 0.9300 . ?
C14P C16P 1.497(9) . ?
C14P C15P 1.527(9) . ?
C15P H15D 0.9600 . ?
C15P H15E 0.9600 . ?
C15P H15F 0.9600 . ?
C16P H16D 0.9600 . ?
C16P H16E 0.9600 . ?
C16P H16F 0.9600 . ?
C17P C19P 1.445(10) . ?
C17P C18P 1.469(10) . ?
C17P H17P 0.9800 . ?
C18P H18D 0.9600 . ?
C18P H18E 0.9600 . ?
C18P H18F 0.9600 . ?
C19P H19D 0.9600 . ?
C19P H19E 0.9600 . ?
C19P H19F 0.9600 . ?
C20P C22P 1.504(10) . ?
C20P C21P 1.505(10) . ?
C20P H20P 0.9800 . ?
C21P H21D 0.9600 . ?
C21P H21E 0.9600 . ?
C21P H21F 0.9600 . ?
C22P H22D 0.9600 . ?
C22P H22E 0.9600 . ?
C22P H22F 0.9600 . ?
C24P C25P 1.494(9) . ?
C24P C27P 1.520(9) . ?
C24P H24P 0.9800 . ?
C26P H26D 0.9600 . ?
C26P H26E 0.9600 . ?
C26P H26F 0.9600 . ?
C27P C28P 1.468(9) . ?
C27P H27C 0.9700 . ?
C27P H27D 0.9700 . ?
C28P C29P 1.3689 . ?
C28P C33P 1.3759 . ?
C29P C30P 1.3762 . ?
C29P H29P 0.9300 . ?
C30P C31P 1.3693 . ?
C30P H30P 0.9300 . ?
C31P C32P 1.3674 . ?
C31P H31P 0.9300 . ?
C32P C33P 1.3743 . ?
C32P H32P 0.9300 . ?
C33P H33P 0.9300 . ?
